data_7150030
loop_
_publ_author_name
'Bedford, Simon T.'
'Grainger, Richard S.'
'Steed, Jonathan W.'
'Tisselli, Patrizia'

_publ_section_title
;
 Stereoselective synthesis of 2,5-disubstituted-1,4-oxathiane S-oxides.
;
_journal_issue 3
_journal_name_full 'Organic &amp; biomolecular chemistry'
_journal_page_first 404
_journal_page_last 406
_journal_paper_doi 10.1039/b415529g
_journal_volume 3
_journal_year 2005
_chemical_formula_sum 'C11 H14 O2 S'
_chemical_formula_weight 210.28
_chemical_name_common stb8b1
_chemical_name_systematic
;
?
;
_space_group_IT_number 14
_symmetry_cell_setting monoclinic
_symmetry_space_group_name_Hall '-P 2yn'
_symmetry_space_group_name_H-M 'P 1 21/n 1'
_atom_sites_solution_hydrogens geom
_atom_sites_solution_primary direct
_atom_sites_solution_secondary difmap
_audit_creation_method SHELXL-97
_cell_angle_alpha 90.00
_cell_angle_beta 115.825(2)
_cell_angle_gamma 90.00
_cell_formula_units_Z 4
_cell_length_a 10.5744(4)
_cell_length_b 9.1217(3)
_cell_length_c 11.7111(4)
_cell_measurement_temperature 120(2)
_cell_volume 1016.80(6)
_computing_cell_refinement 'DENZO-SMN (Otwinowski & Minor, 1997)'
_computing_data_collection 'Collect (Hooft, 1999)'
_computing_data_reduction 'DENZO-SMN (Otwinowski & Minor, 1997)'
_computing_molecular_graphics 'X-Seed (Barbour, 1999)'
_computing_publication_material 'CIFTAB (Sheldrick, 1997)'
_computing_structure_refinement 'SHELXL-97 (Sheldrick, 1997)'
_computing_structure_solution 'SHELXS-97 (Sheldrick, 1990)'
_diffrn_ambient_temperature 120(2)
_diffrn_detector_area_resol_mean 0.71
_diffrn_measured_fraction_theta_full 0.987
_diffrn_measured_fraction_theta_max 0.987
_diffrn_measurement_device_type 'Nonius KappaCCD'
_diffrn_radiation_monochromator graphite
_diffrn_radiation_source 'fine-focus sealed tube'
_diffrn_radiation_type MoK\a
_diffrn_radiation_wavelength 0.71073
_diffrn_reflns_av_R_equivalents 0.0472
_diffrn_reflns_av_sigmaI/netI 0.0572
_diffrn_reflns_limit_h_max 13
_diffrn_reflns_limit_h_min -13
_diffrn_reflns_limit_k_max 11
_diffrn_reflns_limit_k_min -10
_diffrn_reflns_limit_l_max 15
_diffrn_reflns_limit_l_min -15
_diffrn_reflns_number 3828
_diffrn_reflns_theta_full 27.50
_diffrn_reflns_theta_max 27.50
_diffrn_reflns_theta_min 2.95
_diffrn_standards_decay_% 0.0
_exptl_absorpt_coefficient_mu 0.288
_exptl_absorpt_correction_T_max 0.9446
_exptl_absorpt_correction_T_min 0.9186
_exptl_absorpt_correction_type multi-scan
_exptl_crystal_density_diffrn 1.374
_exptl_crystal_density_method 'not measured'
_exptl_crystal_F_000 448
_exptl_crystal_size_max 0.30
_exptl_crystal_size_mid 0.30
_exptl_crystal_size_min 0.20
_refine_diff_density_max 0.400
_refine_diff_density_min -0.404
_refine_diff_density_rms 0.067
_refine_ls_extinction_coef 0.023(7)
_refine_ls_extinction_expression Fc^*^=kFc[1+0.001xFc^2^\l^3^/sin(2\q)]^-1/4^
_refine_ls_extinction_method SHELXL
_refine_ls_goodness_of_fit_ref 1.181
_refine_ls_hydrogen_treatment mixed
_refine_ls_matrix_type full
_refine_ls_number_parameters 129
_refine_ls_number_reflns 2303
_refine_ls_number_restraints 0
_refine_ls_restrained_S_all 1.181
_refine_ls_R_factor_all 0.0522
_refine_ls_R_factor_gt 0.0418
_refine_ls_shift/su_max 0.000
_refine_ls_shift/su_mean 0.000
_refine_ls_structure_factor_coef Fsqd
_refine_ls_weighting_details 'calc w=1/[\s^2^(Fo^2^)+(0.0000P)^2^+0.6956P] where P=(Fo^2^+2Fc^2^)/3'
_refine_ls_weighting_scheme calc
_refine_ls_wR_factor_gt 0.0963
_refine_ls_wR_factor_ref 0.1014
_reflns_number_gt 2052
_reflns_number_total 2303
_reflns_threshold_expression >2sigma(I)
_cod_data_source_file b415529g.txt
_cod_data_source_block C:\structs\Grainger\stb8b1\STB8B1.CIF
_cod_original_sg_symbol_H-M P21/n
_cod_database_code 7150030

loop_
_symmetry_equiv_pos_as_xyz
'x, y, z'
'-x+1/2, y+1/2, -z+1/2'
'-x, -y, -z'
'x-1/2, -y-1/2, z-1/2'

loop_
_atom_site_label
_atom_site_type_symbol
_atom_site_fract_x
_atom_site_fract_y
_atom_site_fract_z
_atom_site_U_iso_or_equiv
_atom_site_adp_type
_atom_site_occupancy
_atom_site_symmetry_multiplicity
_atom_site_calc_flag
_atom_site_refinement_flags
_atom_site_disorder_assembly
_atom_site_disorder_group
S1 S 0.31918(4) 0.31273(5) 0.23089(4) 0.01734(17) Uani 1 1 d . . .
O1 O 0.34774(13) 0.16170(14) 0.19479(12) 0.0219(3) Uani 1 1 d . . .
O2 O 0.00484(12) 0.32296(13) 0.02187(11) 0.0179(3) Uani 1 1 d . . .
C1 C 0.15727(17) 0.29968(19) 0.24764(16) 0.0167(4) Uani 1 1 d . . .
H1A H 0.1733 0.2402 0.3234 0.020 Uiso 1 1 calc R . .
H1B H 0.1275 0.3989 0.2602 0.020 Uiso 1 1 calc R . .
C2 C 0.04147(17) 0.22984(19) 0.13077(15) 0.0156(3) Uani 1 1 d . . .
H2 H 0.0766 0.1343 0.1139 0.019 Uiso 1 1 calc R . .
C3 C 0.11707(18) 0.3395(2) -0.01457(17) 0.0194(4) Uani 1 1 d . . .
H3A H 0.0823 0.3945 -0.0954 0.023 Uiso 1 1 calc R . .
H3B H 0.1471 0.2413 -0.0293 0.023 Uiso 1 1 calc R . .
C4 C 0.24301(17) 0.41935(19) 0.08497(17) 0.0187(4) Uani 1 1 d . . .
H4 H 0.2106 0.5156 0.1035 0.022 Uiso 1 1 calc R . .
C5 C 0.35702(19) 0.4479(2) 0.04080(19) 0.0273(4) Uani 1 1 d . . .
H5A H 0.3884 0.3544 0.0206 0.041 Uiso 1 1 calc R . .
H5B H 0.4368 0.4974 0.1084 0.041 Uiso 1 1 calc R . .
H5C H 0.3191 0.5101 -0.0350 0.041 Uiso 1 1 calc R . .
C6 C -0.09311(17) 0.20236(18) 0.14286(16) 0.0162(3) Uani 1 1 d . . .
C7 C -0.18468(18) 0.09587(19) 0.06574(16) 0.0186(4) Uani 1 1 d . . .
H7 H -0.1593 0.0399 0.0105 0.022 Uiso 1 1 calc R . .
C8 C -0.31301(19) 0.0705(2) 0.06853(18) 0.0230(4) Uani 1 1 d . . .
H8 H -0.3747 -0.0023 0.0152 0.028 Uiso 1 1 calc R . .
C9 C -0.35110(19) 0.1512(2) 0.14908(18) 0.0222(4) Uani 1 1 d . . .
H9 H -0.4388 0.1341 0.1510 0.027 Uiso 1 1 calc R . .
C10 C -0.2603(2) 0.2567(2) 0.22650(18) 0.0248(4) Uani 1 1 d . . .
H10 H -0.2858 0.3122 0.2819 0.030 Uiso 1 1 calc R . .
C11 C -0.13159(19) 0.2825(2) 0.22390(18) 0.0229(4) Uani 1 1 d . . .
H11 H -0.0699 0.3551 0.2777 0.028 Uiso 1 1 calc R . .

loop_
_atom_site_aniso_label
_atom_site_aniso_U_11
_atom_site_aniso_U_22
_atom_site_aniso_U_33
_atom_site_aniso_U_23
_atom_site_aniso_U_13
_atom_site_aniso_U_12
S1 0.0135(2) 0.0180(2) 0.0185(2) 0.00008(16) 0.00505(17) -0.00042(16)
O1 0.0197(6) 0.0185(6) 0.0280(7) 0.0026(5) 0.0110(5) 0.0057(5)
O2 0.0143(6) 0.0229(6) 0.0167(6) 0.0029(5) 0.0070(5) -0.0003(5)
C1 0.0158(8) 0.0178(8) 0.0171(8) -0.0008(7) 0.0078(7) 0.0005(7)
C2 0.0153(8) 0.0150(8) 0.0181(8) 0.0002(6) 0.0087(7) 0.0003(6)
C3 0.0170(8) 0.0248(9) 0.0186(8) 0.0013(7) 0.0098(7) -0.0016(7)
C4 0.0164(8) 0.0169(8) 0.0228(9) 0.0035(7) 0.0084(7) 0.0001(7)
C5 0.0191(9) 0.0334(11) 0.0304(10) 0.0066(9) 0.0118(8) -0.0040(8)
C6 0.0162(8) 0.0162(8) 0.0177(8) 0.0023(7) 0.0086(7) 0.0016(7)
C7 0.0201(8) 0.0173(8) 0.0200(8) -0.0017(7) 0.0103(7) -0.0001(7)
C8 0.0199(9) 0.0231(9) 0.0251(9) -0.0008(8) 0.0089(8) -0.0051(7)
C9 0.0179(8) 0.0254(9) 0.0261(9) 0.0057(8) 0.0122(7) 0.0010(7)
C10 0.0260(9) 0.0279(10) 0.0282(10) -0.0029(8) 0.0190(8) -0.0004(8)
C11 0.0217(9) 0.0242(9) 0.0261(9) -0.0074(8) 0.0134(8) -0.0047(7)

loop_
_atom_type_symbol
_atom_type_description
_atom_type_scat_dispersion_real
_atom_type_scat_dispersion_imag
_atom_type_scat_source
C C 0.0033 0.0016 'International Tables Vol C Tables 4.2.6.8 and 6.1.1.4'
H H 0.0000 0.0000 'International Tables Vol C Tables 4.2.6.8 and 6.1.1.4'
O O 0.0106 0.0060 'International Tables Vol C Tables 4.2.6.8 and 6.1.1.4'
S S 0.1246 0.1234 'International Tables Vol C Tables 4.2.6.8 and 6.1.1.4'

loop_
_geom_angle_atom_site_label_1
_geom_angle_atom_site_label_2
_geom_angle_atom_site_label_3
_geom_angle
_geom_angle_site_symmetry_1
_geom_angle_site_symmetry_3
_geom_angle_publ_flag
O1 S1 C1 106.52(8) . . ?
O1 S1 C4 106.58(8) . . ?
C1 S1 C4 94.83(8) . . ?
C3 O2 C2 112.83(12) . . ?
C2 C1 S1 111.00(11) . . ?
O2 C2 C6 106.27(13) . . ?
O2 C2 C1 110.52(13) . . ?
C6 C2 C1 113.99(13) . . ?
O2 C3 C4 112.60(14) . . ?
C3 C4 C5 112.28(15) . . ?
C3 C4 S1 110.19(12) . . ?
C5 C4 S1 108.49(12) . . ?
C7 C6 C11 118.82(15) . . ?
C7 C6 C2 118.20(15) . . ?
C11 C6 C2 122.93(15) . . ?
C6 C7 C8 120.75(16) . . ?
C9 C8 C7 120.17(17) . . ?
C10 C9 C8 119.40(16) . . ?
C9 C10 C11 120.58(17) . . ?
C6 C11 C10 120.28(17) . . ?

loop_
_geom_bond_atom_site_label_1
_geom_bond_atom_site_label_2
_geom_bond_distance
_geom_bond_site_symmetry_2
_geom_bond_publ_flag
S1 O1 1.5097(13) . ?
S1 C1 1.8102(17) . ?
S1 C4 1.8209(18) . ?
O2 C3 1.4333(19) . ?
O2 C2 1.438(2) . ?
C1 C2 1.523(2) . ?
C2 C6 1.511(2) . ?
C3 C4 1.520(2) . ?
C4 C5 1.527(2) . ?
C6 C7 1.391(2) . ?
C6 C11 1.392(2) . ?
C7 C8 1.391(2) . ?
C8 C9 1.388(3) . ?
C9 C10 1.383(3) . ?
C10 C11 1.394(2) . ?
